data_4107143
loop_
_publ_author_name
'Makoto Tanabe'
'Naoko Ishikawa'
'Mai Chiba'
'Tomohito Ide'
'Kohtaro Osakada'
'Tomoaki Tanase'

_publ_contact_author_email kosakada@res.titech.ac.jp
_publ_contact_author_fax +81-45-924-5224
_publ_contact_author_name 'Kohtaro Osakada'
_publ_contact_author_phone +81-45-924-5223
_publ_section_title
;
 Tetrapalladium Complex with Bridging Germylene Ligands. Structural Change
 of the Planar Pd4Ge3 Core
;
_journal_name_full 'Journal of the American Chemical Society'
_journal_page_first 18598
_journal_page_last 18601
_journal_paper_doi 10.1021/ja208565q
_journal_volume 133
_journal_year 2011
_chemical_formula_moiety 'C110 H136 Ge6 P6 Pd6 S2'
_chemical_formula_sum 'C110 H136 Ge6 P6 Pd6 S2'
_chemical_formula_weight 2782.19
_space_group_IT_number 2
_symmetry_cell_setting triclinic
_symmetry_Int_Tables_number 2
_symmetry_space_group_name_Hall '-P 1'
_symmetry_space_group_name_H-M 'P -1'
_atom_sites_solution_hydrogens geom
_atom_sites_solution_primary direct
_atom_sites_solution_secondary difmap
_cell_angle_alpha 98.179(9)
_cell_angle_beta 99.519(7)
_cell_angle_gamma 102.421(8)
_cell_formula_units_Z 1
_cell_length_a 13.830(7)
_cell_length_b 14.631(8)
_cell_length_c 16.860(8)
_cell_measurement_reflns_used 8732
_cell_measurement_temperature 163
_cell_measurement_theta_max 27.48
_cell_measurement_theta_min 3.07
_cell_volume 3229(3)
_computing_cell_refinement CrystalClear
_computing_data_collection 'CrystalClear (Rigaku/MSC Inc., 2006)'
_computing_data_reduction CrystalClear
_computing_molecular_graphics 'CrystalStructure 3.8'
_computing_publication_material 'CrystalStructure 3.8'
_computing_structure_refinement 'SHELXL97 (Sheldrick, 2008)'
_computing_structure_solution SIR97
_diffrn_ambient_temperature 163
_diffrn_detector_area_resol_mean 7.314
_diffrn_measured_fraction_theta_full 0.957
_diffrn_measured_fraction_theta_max 0.957
_diffrn_measurement_device_type 'Rigaku Saturn70'
_diffrn_measurement_method \w
_diffrn_radiation_type 'Mo K\a'
_diffrn_radiation_wavelength 0.71070
_diffrn_reflns_av_R_equivalents 0.0445
_diffrn_reflns_limit_h_max 17
_diffrn_reflns_limit_h_min -17
_diffrn_reflns_limit_k_max 18
_diffrn_reflns_limit_k_min -16
_diffrn_reflns_limit_l_max 21
_diffrn_reflns_limit_l_min -21
_diffrn_reflns_number 26252
_diffrn_reflns_theta_full 27.48
_diffrn_reflns_theta_max 27.48
_diffrn_standards_number 0
_exptl_absorpt_coefficient_mu 2.332
_exptl_absorpt_correction_T_max 0.911
_exptl_absorpt_correction_T_min 0.578
_exptl_absorpt_correction_type multi-scan
_exptl_absorpt_process_details 'REQAB (Rigaku, 1998)'
_exptl_crystal_colour red
_exptl_crystal_density_diffrn 1.431
_exptl_crystal_description prism
_exptl_crystal_F_000 1386.00
_exptl_crystal_size_max 0.140
_exptl_crystal_size_mid 0.130
_exptl_crystal_size_min 0.040
_refine_diff_density_max 1.830
_refine_diff_density_min -1.600
_refine_ls_extinction_method none
_refine_ls_goodness_of_fit_ref 1.038
_refine_ls_hydrogen_treatment mixed
_refine_ls_number_parameters 590
_refine_ls_number_reflns 14137
_refine_ls_number_restraints 0
_refine_ls_R_factor_all 0.1080
_refine_ls_R_factor_gt 0.0789
_refine_ls_shift/su_max 0.001
_refine_ls_structure_factor_coef Fsqd
_refine_ls_weighting_details 'w = 1/[\s^2^(Fo^2^)+(0.1391P)^2^+12.7702P] where P=(Fo^2^+2Fc^2^)/3'
_refine_ls_weighting_scheme calc
_refine_ls_wR_factor_gt 0.2363
_refine_ls_wR_factor_ref 0.2672
_reflns_number_gt 9787
_reflns_number_total 14137
_reflns_threshold_expression F^2^>2.0\s(F^2^)
_cod_data_source_file ja208565q_si_002_3.cif
_cod_data_source_block '_complex3'
_cod_database_code 4107143

loop_
_symmetry_equiv_pos_site_id
_symmetry_equiv_pos_as_xyz
1 +X,+Y,+Z
2 -X,-Y,-Z

loop_
_atom_site_label
_atom_site_type_symbol
_atom_site_fract_x
_atom_site_fract_y
_atom_site_fract_z
_atom_site_U_iso_or_equiv
_atom_site_adp_type
_atom_site_occupancy
_atom_site_symmetry_multiplicity
_atom_site_calc_flag
_atom_site_refinement_flags
Pd1 Pd 0.38760(5) 0.34026(5) 0.72331(4) 0.0405(2) Uani 1.0 2 d .
Pd2 Pd 0.57865(5) 0.34436(5) 0.81233(4) 0.03799(19) Uani 1.0 2 d .
Pd3 Pd 0.78139(5) 0.36278(5) 0.87460(4) 0.03953(19) Uani 1.0 2 d .
Ge1 Ge 0.42248(7) 0.25857(7) 0.83707(6) 0.0375(3) Uani 1.0 2 d .
Ge2 Ge 0.70602(7) 0.40988(7) 0.74020(6) 0.0409(3) Uani 1.0 2 d .
Ge3 Ge 0.64202(7) 0.27715(7) 0.92453(6) 0.0383(3) Uani 1.0 2 d .
S1 S 0.88556(18) 0.40601(18) 0.77139(16) 0.0470(6) Uani 1.0 2 d .
P1 P 0.3602(3) 0.3956(3) 0.60130(16) 0.0528(7) Uani 1.0 2 d .
P2 P 0.21894(19) 0.2925(2) 0.70983(18) 0.0518(7) Uani 1.0 2 d .
P3 P 0.90320(19) 0.3524(2) 0.97902(17) 0.0476(6) Uani 1.0 2 d .
C1 C 0.3574(7) 0.2839(7) 0.9285(6) 0.041(2) Uani 1.0 2 d .
C2 C 0.2784(8) 0.2181(7) 0.9459(6) 0.045(2) Uani 1.0 2 d .
C3 C 0.2300(9) 0.2404(9) 1.0103(8) 0.060(3) Uani 1.0 2 d .
C4 C 0.2602(9) 0.3295(9) 1.0578(7) 0.063(3) Uani 1.0 2 d .
C5 C 0.3378(9) 0.3950(9) 1.0429(7) 0.059(3) Uani 1.0 2 d .
C6 C 0.3864(8) 0.3730(7) 0.9796(6) 0.042(2) Uani 1.0 2 d .
C7 C 0.3898(7) 0.1193(7) 0.7982(7) 0.047(3) Uani 1.0 2 d .
C8 C 0.3878(8) 0.0541(7) 0.8513(7) 0.049(3) Uani 1.0 2 d .
C9 C 0.3760(11) -0.0422(9) 0.8238(8) 0.067(4) Uani 1.0 2 d .
C10 C 0.3662(13) -0.0747(9) 0.7402(9) 0.082(5) Uani 1.0 2 d .
C11 C 0.3709(11) -0.0105(9) 0.6879(8) 0.070(4) Uani 1.0 2 d .
C12 C 0.3811(9) 0.0848(8) 0.7160(6) 0.053(3) Uani 1.0 2 d .
C13 C 0.7275(8) 0.5440(8) 0.7277(7) 0.051(3) Uani 1.0 2 d .
C14 C 0.6514(9) 0.5904(9) 0.7335(8) 0.060(3) Uani 1.0 2 d .
C15 C 0.6601(11) 0.6836(9) 0.7248(9) 0.071(4) Uani 1.0 2 d .
C16 C 0.7490(12) 0.7346(10) 0.7114(9) 0.079(4) Uani 1.0 2 d .
C17 C 0.8253(11) 0.6966(10) 0.7073(13) 0.103(7) Uani 1.0 2 d .
C18 C 0.8143(11) 0.5987(11) 0.7134(13) 0.102(6) Uani 1.0 2 d .
C19 C 0.6721(8) 0.3319(8) 0.6289(7) 0.054(3) Uani 1.0 2 d .
C20 C 0.6119(9) 0.2402(9) 0.6157(8) 0.066(4) Uani 1.0 2 d .
C21 C 0.5837(13) 0.1813(13) 0.5422(10) 0.096(6) Uani 1.0 2 d .
C22 C 0.610(2) 0.2109(18) 0.4779(12) 0.150(12) Uani 1.0 2 d .
C23 C 0.6767(17) 0.3061(18) 0.4868(9) 0.122(8) Uani 1.0 2 d .
C24 C 0.7022(11) 0.3619(11) 0.5616(7) 0.074(4) Uani 1.0 2 d .
C25 C 0.6194(7) 0.3094(7) 1.0346(6) 0.041(2) Uani 1.0 2 d .
C26 C 0.6486(8) 0.4039(8) 1.0772(7) 0.050(3) Uani 1.0 2 d .
C27 C 0.6220(9) 0.4293(9) 1.1523(7) 0.060(3) Uani 1.0 2 d .
C28 C 0.5690(9) 0.3601(9) 1.1868(7) 0.061(3) Uani 1.0 2 d .
C29 C 0.5401(9) 0.2656(8) 1.1478(7) 0.056(3) Uani 1.0 2 d .
C30 C 0.5652(8) 0.2410(8) 1.0725(7) 0.048(3) Uani 1.0 2 d .
C31 C 0.6567(7) 0.1442(7) 0.9095(6) 0.042(2) Uani 1.0 2 d .
C32 C 0.6359(8) 0.0920(8) 0.8305(7) 0.051(3) Uani 1.0 2 d .
C33 C 0.6489(10) 0.0004(9) 0.8155(8) 0.064(3) Uani 1.0 2 d .
C34 C 0.6827(10) -0.0399(9) 0.8802(10) 0.069(4) Uani 1.0 2 d .
C35 C 0.7079(9) 0.0120(8) 0.9598(8) 0.062(3) Uani 1.0 2 d .
C36 C 0.6930(8) 0.1029(7) 0.9735(7) 0.051(3) Uani 1.0 2 d .
C37 C 0.8747(7) 0.2912(7) 0.7145(6) 0.045(3) Uani 1.0 2 d .
C38 C 0.8972(8) 0.2823(8) 0.6379(7) 0.052(3) Uani 1.0 2 d .
C39 C 0.8846(8) 0.1926(9) 0.5907(7) 0.056(3) Uani 1.0 2 d .
C40 C 0.8501(8) 0.1097(8) 0.6174(7) 0.053(3) Uani 1.0 2 d .
C41 C 0.8277(8) 0.1190(8) 0.6939(8) 0.058(3) Uani 1.0 2 d .
C42 C 0.8397(8) 0.2071(8) 0.7425(7) 0.055(3) Uani 1.0 2 d .
C43 C 0.8280(11) 0.0087(10) 0.5652(8) 0.072(4) Uani 1.0 2 d .
C44 C 0.7155(14) -0.0342(12) 0.5471(11) 0.114(7) Uani 1.0 2 d .
C45 C 0.8593(16) 0.0137(12) 0.4844(10) 0.110(7) Uani 1.0 2 d .
C46 C 0.8865(14) -0.0499(10) 0.6110(9) 0.089(5) Uani 1.0 2 d .
C47 C 0.4140(15) 0.5117(11) 0.5828(10) 0.105(6) Uani 1.0 2 d .
C48 C 0.3879(12) 0.3214(10) 0.5158(8) 0.078(4) Uani 1.0 2 d .
C49 C 0.1668(10) 0.3729(11) 0.7738(10) 0.091(5) Uani 1.0 2 d .
C50 C 0.1487(8) 0.1757(8) 0.7165(7) 0.061(3) Uani 1.0 2 d .
C51 C 0.2247(11) 0.3858(11) 0.5731(10) 0.084(4) Uani 1.0 2 d .
C52 C 0.1657(10) 0.3035(12) 0.6035(9) 0.088(5) Uani 1.0 2 d .
C53 C 0.8882(9) 0.3549(10) 1.0842(8) 0.072(4) Uani 1.0 2 d .
C54 C 0.9558(9) 0.2488(9) 0.9595(9) 0.072(4) Uani 1.0 2 d .
C55 C 1.0134(8) 0.4528(7) 0.9915(7) 0.048(3) Uani 1.0 2 d .
H1 H 0.547(11) 0.409(10) 0.717(9) 0.11(5) Uiso 1.0 2 d .
H2 H 0.2565 0.1562 0.9131 0.0534 Uiso 1.0 2 calc R
H3 H 0.1765 0.1940 1.0210 0.0724 Uiso 1.0 2 calc R
H4 H 0.2271 0.3455 1.1009 0.0754 Uiso 1.0 2 calc R
H5 H 0.3591 0.4566 1.0763 0.0709 Uiso 1.0 2 calc R
H6 H 0.4409 0.4199 0.9708 0.0509 Uiso 1.0 2 calc R
H7 H 0.3948 0.0767 0.9081 0.0591 Uiso 1.0 2 calc R
H8 H 0.3745 -0.0852 0.8611 0.0807 Uiso 1.0 2 calc R
H9 H 0.3565 -0.1407 0.7196 0.0988 Uiso 1.0 2 calc R
H10 H 0.3669 -0.0324 0.6314 0.0843 Uiso 1.0 2 calc R
H11 H 0.3822 0.1274 0.6784 0.0632 Uiso 1.0 2 calc R
H12 H 0.5897 0.5561 0.7441 0.0717 Uiso 1.0 2 calc R
H13 H 0.6050 0.7121 0.7282 0.0846 Uiso 1.0 2 calc R
H14 H 0.7552 0.7989 0.7049 0.0946 Uiso 1.0 2 calc R
H15 H 0.8877 0.7336 0.7002 0.1240 Uiso 1.0 2 calc R
H16 H 0.8691 0.5706 0.7074 0.1225 Uiso 1.0 2 calc R
H17 H 0.5892 0.2173 0.6611 0.0787 Uiso 1.0 2 calc R
H18 H 0.5443 0.1182 0.5373 0.1152 Uiso 1.0 2 calc R
H19 H 0.5868 0.1711 0.4255 0.1804 Uiso 1.0 2 calc R
H20 H 0.7009 0.3276 0.4415 0.1459 Uiso 1.0 2 calc R
H21 H 0.7429 0.4247 0.5678 0.0891 Uiso 1.0 2 calc R
H22 H 0.6872 0.4516 1.0545 0.0597 Uiso 1.0 2 calc R
H23 H 0.6405 0.4940 1.1793 0.0718 Uiso 1.0 2 calc R
H24 H 0.5520 0.3774 1.2382 0.0731 Uiso 1.0 2 calc R
H25 H 0.5036 0.2183 1.1722 0.0669 Uiso 1.0 2 calc R
H26 H 0.5452 0.1762 1.0458 0.0579 Uiso 1.0 2 calc R
H27 H 0.6121 0.1198 0.7859 0.0606 Uiso 1.0 2 calc R
H28 H 0.6347 -0.0342 0.7611 0.0773 Uiso 1.0 2 calc R
H29 H 0.6889 -0.1038 0.8705 0.0831 Uiso 1.0 2 calc R
H30 H 0.7350 -0.0147 1.0041 0.0745 Uiso 1.0 2 calc R
H31 H 0.7079 0.1377 1.0279 0.0612 Uiso 1.0 2 calc R
H32 H 0.9215 0.3378 0.6168 0.0624 Uiso 1.0 2 calc R
H33 H 0.9007 0.1888 0.5379 0.0675 Uiso 1.0 2 calc R
H34 H 0.8032 0.0631 0.7144 0.0700 Uiso 1.0 2 calc R
H35 H 0.8239 0.2104 0.7954 0.0660 Uiso 1.0 2 calc R
H36 H 0.6979 -0.0692 0.5901 0.1368 Uiso 1.0 2 calc R
H37 H 0.6960 -0.0779 0.4942 0.1368 Uiso 1.0 2 calc R
H38 H 0.6796 0.0166 0.5451 0.1368 Uiso 1.0 2 calc R
H39 H 0.8028 0.0211 0.4444 0.1323 Uiso 1.0 2 calc R
H40 H 0.8783 -0.0451 0.4650 0.1323 Uiso 1.0 2 calc R
H41 H 0.9172 0.0682 0.4910 0.1323 Uiso 1.0 2 calc R
H42 H 0.9532 -0.0425 0.5966 0.1071 Uiso 1.0 2 calc R
H43 H 0.8498 -0.1171 0.5962 0.1071 Uiso 1.0 2 calc R
H44 H 0.8946 -0.0282 0.6700 0.1071 Uiso 1.0 2 calc R
H45 H 0.3697 0.5539 0.5939 0.1255 Uiso 1.0 2 calc R
H46 H 0.4211 0.5070 0.5255 0.1255 Uiso 1.0 2 calc R
H47 H 0.4807 0.5376 0.6188 0.1255 Uiso 1.0 2 calc R
H48 H 0.4589 0.3440 0.5125 0.0932 Uiso 1.0 2 calc R
H49 H 0.3443 0.3251 0.4648 0.0932 Uiso 1.0 2 calc R
H50 H 0.3754 0.2552 0.5240 0.0932 Uiso 1.0 2 calc R
H51 H 0.1660 0.3532 0.8269 0.1089 Uiso 1.0 2 calc R
H52 H 0.0976 0.3707 0.7469 0.1089 Uiso 1.0 2 calc R
H53 H 0.2086 0.4380 0.7820 0.1089 Uiso 1.0 2 calc R
H54 H 0.1301 0.1350 0.6622 0.0731 Uiso 1.0 2 calc R
H55 H 0.0874 0.1809 0.7369 0.0731 Uiso 1.0 2 calc R
H56 H 0.1907 0.1476 0.7541 0.0731 Uiso 1.0 2 calc R
H57 H 0.2094 0.4456 0.5970 0.1006 Uiso 1.0 2 calc R
H58 H 0.2042 0.3764 0.5129 0.1006 Uiso 1.0 2 calc R
H59 H 0.1624 0.2437 0.5661 0.1052 Uiso 1.0 2 calc R
H60 H 0.0957 0.3104 0.6010 0.1052 Uiso 1.0 2 calc R
H61 H 0.9085 0.4208 1.1139 0.0861 Uiso 1.0 2 calc R
H62 H 0.9307 0.3176 1.1105 0.0861 Uiso 1.0 2 calc R
H63 H 0.8172 0.3275 1.0850 0.0861 Uiso 1.0 2 calc R
H64 H 0.9166 0.1952 0.9786 0.0864 Uiso 1.0 2 calc R
H65 H 1.0264 0.2643 0.9887 0.0864 Uiso 1.0 2 calc R
H66 H 0.9527 0.2315 0.9006 0.0864 Uiso 1.0 2 calc R
H67 H 1.0664 0.4487 1.0372 0.0574 Uiso 1.0 2 calc R
H68 H 1.0413 0.4487 0.9410 0.0574 Uiso 1.0 2 calc R

loop_
_atom_site_aniso_label
_atom_site_aniso_U_11
_atom_site_aniso_U_22
_atom_site_aniso_U_33
_atom_site_aniso_U_12
_atom_site_aniso_U_13
_atom_site_aniso_U_23
Pd1 0.0339(4) 0.0481(5) 0.0408(4) 0.0127(3) 0.0062(3) 0.0105(3)
Pd2 0.0311(4) 0.0430(4) 0.0412(4) 0.0114(3) 0.0076(3) 0.0082(3)
Pd3 0.0313(4) 0.0457(5) 0.0416(4) 0.0113(3) 0.0071(3) 0.0055(3)
Ge1 0.0347(5) 0.0405(6) 0.0390(5) 0.0109(4) 0.0103(4) 0.0072(4)
Ge2 0.0364(5) 0.0484(6) 0.0414(5) 0.0139(4) 0.0122(4) 0.0092(5)
Ge3 0.0369(5) 0.0412(6) 0.0399(5) 0.0137(4) 0.0101(4) 0.0084(4)
S1 0.0359(12) 0.0523(15) 0.0527(14) 0.0092(10) 0.0132(10) 0.0071(11)
P1 0.0536(16) 0.0674(18) 0.0420(14) 0.0210(14) 0.0070(12) 0.0183(13)
P2 0.0321(12) 0.0644(18) 0.0560(16) 0.0114(12) 0.0041(11) 0.0074(13)
P3 0.0364(12) 0.0555(16) 0.0495(14) 0.0123(11) 0.0011(11) 0.0121(12)
C1 0.036(5) 0.046(6) 0.043(5) 0.016(4) 0.010(4) 0.009(4)
C2 0.046(6) 0.044(6) 0.048(6) 0.014(5) 0.021(5) 0.009(4)
C3 0.046(6) 0.075(8) 0.065(7) 0.017(6) 0.021(6) 0.013(6)
C4 0.060(7) 0.082(9) 0.052(7) 0.026(7) 0.022(6) 0.005(6)
C5 0.066(7) 0.056(7) 0.055(7) 0.025(6) 0.013(6) -0.007(5)
C6 0.045(5) 0.036(5) 0.047(5) 0.011(4) 0.011(4) 0.006(4)
C7 0.037(5) 0.055(6) 0.053(6) 0.014(5) 0.007(4) 0.018(5)
C8 0.056(6) 0.051(6) 0.048(6) 0.019(5) 0.020(5) 0.012(5)
C9 0.090(10) 0.054(7) 0.070(8) 0.032(7) 0.024(7) 0.023(6)
C10 0.130(14) 0.041(7) 0.080(10) 0.025(8) 0.033(9) 0.006(6)
C11 0.090(10) 0.063(8) 0.048(7) 0.016(7) 0.004(6) -0.009(6)
C12 0.072(7) 0.052(6) 0.041(5) 0.023(6) 0.017(5) 0.012(5)
C13 0.051(6) 0.062(7) 0.047(6) 0.014(5) 0.019(5) 0.017(5)
C14 0.047(6) 0.066(8) 0.072(8) 0.015(6) 0.019(6) 0.024(6)
C15 0.087(10) 0.052(7) 0.083(9) 0.023(7) 0.039(8) 0.012(6)
C16 0.087(10) 0.063(8) 0.091(10) 0.013(7) 0.024(8) 0.029(8)
C17 0.052(8) 0.063(9) 0.21(2) 0.017(7) 0.049(11) 0.053(11)
C18 0.056(8) 0.079(10) 0.196(19) 0.024(7) 0.060(11) 0.057(11)
C19 0.044(6) 0.068(7) 0.058(6) 0.032(5) 0.011(5) 0.009(6)
C20 0.054(7) 0.066(8) 0.066(8) 0.021(6) -0.008(6) -0.009(6)
C21 0.092(11) 0.108(12) 0.071(10) 0.053(10) -0.024(8) -0.034(9)
C22 0.22(3) 0.16(2) 0.075(12) 0.15(2) -0.043(14) -0.048(13)
C23 0.156(18) 0.21(3) 0.047(8) 0.135(18) 0.031(10) 0.029(11)
C24 0.095(10) 0.103(10) 0.042(6) 0.055(9) 0.021(6) 0.018(7)
C25 0.040(5) 0.043(5) 0.044(5) 0.020(4) 0.012(4) 0.007(4)
C26 0.054(6) 0.047(6) 0.056(6) 0.020(5) 0.018(5) 0.011(5)
C27 0.053(6) 0.061(7) 0.060(7) 0.024(6) 0.006(5) -0.015(6)
C28 0.056(7) 0.076(8) 0.047(6) 0.016(6) 0.018(5) -0.005(6)
C29 0.052(6) 0.065(7) 0.053(6) 0.017(6) 0.019(5) 0.008(6)
C30 0.044(6) 0.055(6) 0.051(6) 0.021(5) 0.013(5) 0.012(5)
C31 0.041(5) 0.043(6) 0.045(5) 0.015(4) 0.015(4) 0.004(4)
C32 0.044(6) 0.055(6) 0.053(6) 0.015(5) 0.014(5) -0.000(5)
C33 0.067(8) 0.070(8) 0.059(7) 0.026(7) 0.016(6) 0.002(6)
C34 0.062(8) 0.047(7) 0.110(11) 0.023(6) 0.037(8) 0.016(7)
C35 0.065(8) 0.056(7) 0.078(8) 0.026(6) 0.022(7) 0.026(6)
C36 0.059(7) 0.048(6) 0.059(6) 0.023(5) 0.025(5) 0.022(5)
C37 0.030(5) 0.056(6) 0.049(6) 0.015(4) 0.007(4) 0.003(5)
C38 0.045(6) 0.061(7) 0.052(6) 0.018(5) 0.010(5) 0.008(5)
C39 0.043(6) 0.074(8) 0.055(6) 0.021(6) 0.016(5) 0.003(6)
C40 0.038(5) 0.063(7) 0.049(6) 0.012(5) 0.006(5) -0.010(5)
C41 0.045(6) 0.048(6) 0.081(8) 0.010(5) 0.016(6) 0.005(6)
C42 0.051(6) 0.062(7) 0.058(7) 0.018(5) 0.020(5) 0.014(6)
C43 0.078(9) 0.069(8) 0.061(8) 0.018(7) 0.009(7) -0.008(6)
C44 0.116(15) 0.082(11) 0.105(13) 0.003(10) -0.018(11) -0.030(10)
C45 0.167(19) 0.097(12) 0.069(10) 0.058(13) 0.024(11) -0.016(9)
C46 0.124(14) 0.074(9) 0.070(9) 0.042(10) 0.007(9) 0.003(7)
C47 0.151(17) 0.086(11) 0.072(10) 0.029(11) -0.001(10) 0.027(8)
C48 0.086(10) 0.094(10) 0.059(8) 0.025(8) 0.018(7) 0.024(7)
C49 0.045(7) 0.102(11) 0.118(13) 0.027(7) 0.015(8) -0.015(10)
C50 0.044(6) 0.072(8) 0.059(7) 0.004(6) 0.003(5) 0.007(6)
C51 0.073(9) 0.108(12) 0.088(10) 0.036(9) 0.024(8) 0.042(9)
C52 0.043(7) 0.133(13) 0.085(10) 0.018(8) -0.001(7) 0.035(9)
C53 0.051(7) 0.086(9) 0.067(8) 0.002(6) -0.005(6) 0.023(7)
C54 0.052(7) 0.063(8) 0.093(10) 0.012(6) -0.006(7) 0.015(7)
C55 0.042(5) 0.043(6) 0.055(6) 0.009(5) 0.003(5) 0.005(5)

loop_
_atom_type_symbol
_atom_type_description
_atom_type_scat_dispersion_real
_atom_type_scat_dispersion_imag
_atom_type_scat_source
C C 0.0033 0.0016
;
International Tables for Crystallography
(1992, Vol. C, Tables 4.2.6.8 and 6.1.1.4)
;
H H 0.0000 0.0000
;
International Tables for Crystallography
(1992, Vol. C, Table 6.1.1.4)
;
Ge Ge 0.1547 1.8001
;
International Tables for Crystallography
(1992, Vol. C, Tables 4.2.6.8 and 6.1.1.4)
;
P P 0.1023 0.0942
;
International Tables for Crystallography
(1992, Vol. C, Tables 4.2.6.8 and 6.1.1.4)
;
Pd Pd -0.9988 1.0072
;
International Tables for Crystallography
(1992, Vol. C, Tables 4.2.6.8 and 6.1.1.4)
;
S S 0.1246 0.1234
;
International Tables for Crystallography
(1992, Vol. C, Tables 4.2.6.8 and 6.1.1.4)
;

loop_
_geom_angle_atom_site_label_1
_geom_angle_atom_site_label_2
_geom_angle_atom_site_label_3
_geom_angle
_geom_angle_publ_flag
_geom_angle_site_symmetry_1
_geom_angle_site_symmetry_3
Pd2 Pd1 Ge1 53.70(4) yes . .
Pd2 Pd1 P1 124.29(9) yes . .
Pd2 Pd1 P2 147.18(10) yes . .
Ge1 Pd1 P1 169.98(9) yes . .
Ge1 Pd1 P2 93.60(9) yes . .
P1 Pd1 P2 88.37(12) yes . .
Pd1 Pd2 Pd3 168.54(4) yes . .
Pd1 Pd2 Ge1 55.36(5) yes . .
Pd1 Pd2 Ge2 109.20(5) yes . .
Pd1 Pd2 Ge3 136.02(4) yes . .
Pd3 Pd2 Ge1 135.64(5) yes . .
Pd3 Pd2 Ge2 59.35(5) yes . .
Pd3 Pd2 Ge3 55.13(4) yes . .
Ge1 Pd2 Ge2 160.49(5) yes . .
Ge1 Pd2 Ge3 80.66(5) yes . .
Ge2 Pd2 Ge3 113.74(6) yes . .
Pd2 Pd3 Ge2 53.45(3) yes . .
Pd2 Pd3 Ge3 54.24(5) yes . .
Pd2 Pd3 S1 110.71(7) yes . .
Pd2 Pd3 P3 148.65(9) yes . .
Ge2 Pd3 Ge3 107.03(5) yes . .
Ge2 Pd3 S1 58.02(8) yes . .
Ge2 Pd3 P3 157.46(9) yes . .
Ge3 Pd3 S1 156.64(6) yes . .
Ge3 Pd3 P3 95.51(9) yes . .
S1 Pd3 P3 100.60(11) yes . .
Pd1 Ge1 Pd2 70.94(5) yes . .
Pd1 Ge1 C1 116.8(3) yes . .
Pd1 Ge1 C7 110.6(3) yes . .
Pd2 Ge1 C1 129.1(3) yes . .
Pd2 Ge1 C7 115.0(3) yes . .
C1 Ge1 C7 108.5(5) yes . .
Pd2 Ge2 Pd3 67.20(5) yes . .
Pd2 Ge2 S1 125.51(9) yes . .
Pd2 Ge2 C13 119.6(4) yes . .
Pd2 Ge2 C19 107.1(4) yes . .
Pd3 Ge2 S1 59.33(8) yes . .
Pd3 Ge2 C13 121.4(3) yes . .
Pd3 Ge2 C19 127.2(4) yes . .
S1 Ge2 C13 97.3(4) yes . .
S1 Ge2 C19 97.1(4) yes . .
C13 Ge2 C19 107.1(5) yes . .
Pd2 Ge3 Pd3 70.63(5) yes . .
Pd2 Ge3 C25 123.9(4) yes . .
Pd2 Ge3 C31 121.7(3) yes . .
Pd3 Ge3 C25 123.7(3) yes . .
Pd3 Ge3 C31 104.1(3) yes . .
C25 Ge3 C31 107.3(5) yes . .
Pd3 S1 Ge2 62.64(8) yes . .
Pd3 S1 C37 100.2(4) yes . .
Ge2 S1 C37 98.4(3) yes . .
Pd1 P1 C47 127.1(5) yes . .
Pd1 P1 C48 113.4(5) yes . .
Pd1 P1 C51 106.9(6) yes . .
C47 P1 C48 100.2(8) yes . .
C47 P1 C51 102.5(9) yes . .
C48 P1 C51 104.3(7) yes . .
Pd1 P2 C49 113.4(4) yes . .
Pd1 P2 C50 126.1(5) yes . .
Pd1 P2 C52 105.1(5) yes . .
C49 P2 C50 103.7(7) yes . .
C49 P2 C52 103.8(8) yes . .
C50 P2 C52 102.2(6) yes . .
Pd3 P3 C53 124.6(5) yes . .
Pd3 P3 C54 114.2(5) yes . .
Pd3 P3 C55 109.1(4) yes . .
C53 P3 C54 102.3(7) yes . .
C53 P3 C55 101.2(5) yes . .
C54 P3 C55 102.9(5) yes . .
Ge1 C1 C2 123.7(7) yes . .
Ge1 C1 C6 120.3(7) yes . .
C2 C1 C6 116.0(9) yes . .
C1 C2 C3 122.1(9) yes . .
C2 C3 C4 119.6(11) yes . .
C3 C4 C5 119.8(12) yes . .
C4 C5 C6 120.8(10) yes . .
C1 C6 C5 121.8(9) yes . .
Ge1 C7 C8 122.8(8) yes . .
Ge1 C7 C12 119.0(9) yes . .
C8 C7 C12 117.7(10) yes . .
C7 C8 C9 122.2(11) yes . .
C8 C9 C10 118.6(12) yes . .
C9 C10 C11 119.4(12) yes . .
C10 C11 C12 121.2(12) yes . .
C7 C12 C11 120.9(11) yes . .
Ge2 C13 C14 119.9(9) yes . .
Ge2 C13 C18 125.5(11) yes . .
C14 C13 C18 114.6(12) yes . .
C13 C14 C15 123.4(12) yes . .
C14 C15 C16 119.1(14) yes . .
C15 C16 C17 121.2(14) yes . .
C16 C17 C18 119.3(14) yes . .
C13 C18 C17 122.3(15) yes . .
Ge2 C19 C20 119.0(10) yes . .
Ge2 C19 C24 125.0(9) yes . .
C20 C19 C24 115.9(11) yes . .
C19 C20 C21 123.8(14) yes . .
C20 C21 C22 120.1(17) yes . .
C21 C22 C23 119.6(17) yes . .
C22 C23 C24 117.6(17) yes . .
C19 C24 C23 122.8(15) yes . .
Ge3 C25 C26 121.1(8) yes . .
Ge3 C25 C30 121.8(7) yes . .
C26 C25 C30 116.8(10) yes . .
C25 C26 C27 121.4(10) yes . .
C26 C27 C28 119.5(11) yes . .
C27 C28 C29 121.1(12) yes . .
C28 C29 C30 119.1(11) yes . .
C25 C30 C29 121.9(10) yes . .
Ge3 C31 C32 118.4(8) yes . .
Ge3 C31 C36 123.1(7) yes . .
C32 C31 C36 118.3(10) yes . .
C31 C32 C33 121.4(11) yes . .
C32 C33 C34 119.3(11) yes . .
C33 C34 C35 120.6(12) yes . .
C34 C35 C36 119.0(12) yes . .
C31 C36 C35 121.3(10) yes . .
S1 C37 C38 119.8(9) yes . .
S1 C37 C42 123.1(9) yes . .
C38 C37 C42 117.1(10) yes . .
C37 C38 C39 120.6(11) yes . .
C38 C39 C40 122.8(11) yes . .
C39 C40 C41 116.3(11) yes . .
C39 C40 C43 124.7(11) yes . .
C41 C40 C43 118.8(11) yes . .
C40 C41 C42 122.3(12) yes . .
C37 C42 C41 120.8(12) yes . .
C40 C43 C44 108.8(13) yes . .
C40 C43 C45 110.6(12) yes . .
C40 C43 C46 108.8(10) yes . .
C44 C43 C45 107.1(13) yes . .
C44 C43 C46 112.3(13) yes . .
C45 C43 C46 109.2(15) yes . .
P1 C51 C52 110.7(12) yes . .
P2 C52 C51 114.7(9) yes . .
P3 C55 C55 111.8(8) yes . 2_767
Pd2 Pd1 H1 45(4) no . .
Ge1 Pd1 H1 99(4) no . .
P1 Pd1 H1 80(4) no . .
P2 Pd1 H1 167(4) no . .
Pd1 Pd2 H1 52(5) no . .
Pd3 Pd2 H1 116(5) no . .
Ge1 Pd2 H1 108(4) no . .
Ge2 Pd2 H1 58(5) no . .
Ge3 Pd2 H1 172(5) no . .
Pd2 Ge2 H1 52(5) no . .
Pd3 Ge2 H1 118(5) no . .
S1 Ge2 H1 177(4) no . .
C13 Ge2 H1 85(4) no . .
C19 Ge2 H1 84(4) no . .
C1 C2 H2 118.957 no . .
C3 C2 H2 118.953 no . .
C2 C3 H3 120.210 no . .
C4 C3 H3 120.222 no . .
C3 C4 H4 120.099 no . .
C5 C4 H4 120.096 no . .
C4 C5 H5 119.620 no . .
C6 C5 H5 119.597 no . .
C1 C6 H6 119.118 no . .
C5 C6 H6 119.116 no . .
C7 C8 H7 118.905 no . .
C9 C8 H7 118.904 no . .
C8 C9 H8 120.699 no . .
C10 C9 H8 120.690 no . .
C9 C10 H9 120.296 no . .
C11 C10 H9 120.275 no . .
C10 C11 H10 119.399 no . .
C12 C11 H10 119.394 no . .
C7 C12 H11 119.569 no . .
C11 C12 H11 119.570 no . .
C13 C14 H12 118.285 no . .
C15 C14 H12 118.293 no . .
C14 C15 H13 120.437 no . .
C16 C15 H13 120.444 no . .
C15 C16 H14 119.421 no . .
C17 C16 H14 119.421 no . .
C16 C17 H15 120.368 no . .
C18 C17 H15 120.355 no . .
C13 C18 H16 118.824 no . .
C17 C18 H16 118.829 no . .
C19 C20 H17 118.083 no . .
C21 C20 H17 118.080 no . .
C20 C21 H18 119.980 no . .
C22 C21 H18 119.966 no . .
C21 C22 H19 120.182 no . .
C23 C22 H19 120.184 no . .
C22 C23 H20 121.200 no . .
C24 C23 H20 121.202 no . .
C19 C24 H21 118.590 no . .
C23 C24 H21 118.591 no . .
C25 C26 H22 119.280 no . .
C27 C26 H22 119.284 no . .
C26 C27 H23 120.247 no . .
C28 C27 H23 120.233 no . .
C27 C28 H24 119.434 no . .
C29 C28 H24 119.419 no . .
C28 C29 H25 120.455 no . .
C30 C29 H25 120.444 no . .
C25 C30 H26 119.029 no . .
C29 C30 H26 119.033 no . .
C31 C32 H27 119.311 no . .
C33 C32 H27 119.319 no . .
C32 C33 H28 120.364 no . .
C34 C33 H28 120.365 no . .
C33 C34 H29 119.678 no . .
C35 C34 H29 119.686 no . .
C34 C35 H30 120.492 no . .
C36 C35 H30 120.499 no . .
C31 C36 H31 119.347 no . .
C35 C36 H31 119.345 no . .
C37 C38 H32 119.687 no . .
C39 C38 H32 119.696 no . .
C38 C39 H33 118.600 no . .
C40 C39 H33 118.601 no . .
C40 C41 H34 118.825 no . .
C42 C41 H34 118.831 no . .
C37 C42 H35 119.594 no . .
C41 C42 H35 119.608 no . .
C43 C44 H36 109.473 no . .
C43 C44 H37 109.480 no . .
C43 C44 H38 109.475 no . .
H36 C44 H37 109.464 no . .
H36 C44 H38 109.462 no . .
H37 C44 H38 109.474 no . .
C43 C45 H39 109.462 no . .
C43 C45 H40 109.466 no . .
C43 C45 H41 109.464 no . .
H39 C45 H40 109.476 no . .
H39 C45 H41 109.483 no . .
H40 C45 H41 109.477 no . .
C43 C46 H42 109.470 no . .
C43 C46 H43 109.466 no . .
C43 C46 H44 109.468 no . .
H42 C46 H43 109.475 no . .
H42 C46 H44 109.474 no . .
H43 C46 H44 109.474 no . .
P1 C47 H45 109.480 no . .
P1 C47 H46 109.470 no . .
P1 C47 H47 109.468 no . .
H45 C47 H46 109.472 no . .
H45 C47 H47 109.466 no . .
H46 C47 H47 109.471 no . .
P1 C48 H48 109.470 no . .
P1 C48 H49 109.478 no . .
P1 C48 H50 109.462 no . .
H48 C48 H49 109.481 no . .
H48 C48 H50 109.461 no . .
H49 C48 H50 109.475 no . .
P2 C49 H51 109.471 no . .
P2 C49 H52 109.473 no . .
P2 C49 H53 109.482 no . .
H51 C49 H52 109.458 no . .
H51 C49 H53 109.465 no . .
H52 C49 H53 109.478 no . .
P2 C50 H54 109.465 no . .
P2 C50 H55 109.471 no . .
P2 C50 H56 109.472 no . .
H54 C50 H55 109.470 no . .
H54 C50 H56 109.471 no . .
H55 C50 H56 109.478 no . .
P1 C51 H57 109.518 no . .
P1 C51 H58 109.509 no . .
C52 C51 H57 109.529 no . .
C52 C51 H58 109.510 no . .
H57 C51 H58 108.078 no . .
P2 C52 H59 108.599 no . .
P2 C52 H60 108.594 no . .
C51 C52 H59 108.609 no . .
C51 C52 H60 108.604 no . .
H59 C52 H60 107.565 no . .
P3 C53 H61 109.464 no . .
P3 C53 H62 109.471 no . .
P3 C53 H63 109.471 no . .
H61 C53 H62 109.480 no . .
H61 C53 H63 109.469 no . .
H62 C53 H63 109.473 no . .
P3 C54 H64 109.476 no . .
P3 C54 H65 109.474 no . .
P3 C54 H66 109.474 no . .
H64 C54 H65 109.471 no . .
H64 C54 H66 109.464 no . .
H65 C54 H66 109.469 no . .
P3 C55 H67 109.249 no . .
P3 C55 H68 109.245 no . .
C55 C55 H67 109.253 no 2_767 .
C55 C55 H68 109.240 no 2_767 .
H67 C55 H68 107.935 no . .
Pd1 H1 Pd2 82(6) no . .
Pd1 H1 Ge2 150(8) no . .
Pd2 H1 Ge2 70(5) no . .

loop_
_geom_bond_atom_site_label_1
_geom_bond_atom_site_label_2
_geom_bond_distance
_geom_bond_publ_flag
_geom_bond_site_symmetry_2
Pd1 Pd2 2.7986(15) yes .
Pd1 Ge1 2.4360(16) yes .
Pd1 P1 2.319(4) yes .
Pd1 P2 2.249(3) yes .
Pd2 Pd3 2.7672(16) yes .
Pd2 Ge1 2.3864(15) yes .
Pd2 Ge2 2.4113(15) yes .
Pd2 Ge3 2.3801(16) yes .
Pd3 Ge2 2.5822(16) yes .
Pd3 Ge3 2.4065(15) yes .
Pd3 S1 2.501(3) yes .
Pd3 P3 2.273(3) yes .
Ge1 C1 1.939(10) yes .
Ge1 C7 1.978(10) yes .
Ge2 S1 2.466(3) yes .
Ge2 C13 1.967(12) yes .
Ge2 C19 1.978(11) yes .
Ge3 C25 1.942(10) yes .
Ge3 C31 1.985(10) yes .
S1 C37 1.774(11) yes .
P1 C47 1.795(16) yes .
P1 C48 1.822(15) yes .
P1 C51 1.825(15) yes .
P2 C49 1.825(17) yes .
P2 C50 1.804(12) yes .
P2 C52 1.864(16) yes .
P3 C53 1.815(14) yes .
P3 C54 1.829(14) yes .
P3 C55 1.836(9) yes .
C1 C2 1.394(14) yes .
C1 C6 1.394(12) yes .
C2 C3 1.403(17) yes .
C3 C4 1.367(17) yes .
C4 C5 1.360(17) yes .
C5 C6 1.389(17) yes .
C7 C8 1.396(16) yes .
C7 C12 1.381(15) yes .
C8 C9 1.384(16) yes .
C9 C10 1.40(2) yes .
C10 C11 1.38(2) yes .
C11 C12 1.376(17) yes .
C13 C14 1.380(18) yes .
C13 C18 1.370(19) yes .
C14 C15 1.373(18) yes .
C15 C16 1.37(2) yes .
C16 C17 1.30(3) yes .
C17 C18 1.43(3) yes .
C19 C20 1.384(16) yes .
C19 C24 1.369(18) yes .
C20 C21 1.350(19) yes .
C21 C22 1.30(3) yes .
C22 C23 1.47(4) yes .
C23 C24 1.35(2) yes .
C25 C26 1.405(13) yes .
C25 C30 1.411(15) yes .
C26 C27 1.399(17) yes .
C27 C28 1.374(18) yes .
C28 C29 1.385(16) yes .
C29 C30 1.389(16) yes .
C31 C32 1.389(14) yes .
C31 C36 1.384(16) yes .
C32 C33 1.383(18) yes .
C33 C34 1.37(2) yes .
C34 C35 1.394(19) yes .
C35 C36 1.383(17) yes .
C37 C38 1.374(16) yes .
C37 C42 1.399(16) yes .
C38 C39 1.395(16) yes .
C39 C40 1.371(17) yes .
C40 C41 1.371(18) yes .
C40 C43 1.548(17) yes .
C41 C42 1.387(16) yes .
C43 C44 1.51(3) yes .
C43 C45 1.50(3) yes .
C43 C46 1.51(3) yes .
C51 C52 1.51(3) yes .
C55 C55 1.506(15) yes 2_767
Pd1 H1 2.24(15) no .
Pd2 H1 2.01(16) no .
Ge2 H1 2.17(16) no .
C2 H2 0.950 no .
C3 H3 0.950 no .
C4 H4 0.950 no .
C5 H5 0.950 no .
C6 H6 0.950 no .
C8 H7 0.950 no .
C9 H8 0.950 no .
C10 H9 0.950 no .
C11 H10 0.950 no .
C12 H11 0.950 no .
C14 H12 0.950 no .
C15 H13 0.950 no .
C16 H14 0.950 no .
C17 H15 0.950 no .
C18 H16 0.950 no .
C20 H17 0.950 no .
C21 H18 0.950 no .
C22 H19 0.950 no .
C23 H20 0.950 no .
C24 H21 0.950 no .
C26 H22 0.950 no .
C27 H23 0.950 no .
C28 H24 0.950 no .
C29 H25 0.950 no .
C30 H26 0.950 no .
C32 H27 0.950 no .
C33 H28 0.950 no .
C34 H29 0.950 no .
C35 H30 0.950 no .
C36 H31 0.950 no .
C38 H32 0.950 no .
C39 H33 0.950 no .
C41 H34 0.950 no .
C42 H35 0.950 no .
C44 H36 0.980 no .
C44 H37 0.980 no .
C44 H38 0.980 no .
C45 H39 0.980 no .
C45 H40 0.980 no .
C45 H41 0.980 no .
C46 H42 0.980 no .
C46 H43 0.980 no .
C46 H44 0.980 no .
C47 H45 0.980 no .
C47 H46 0.980 no .
C47 H47 0.980 no .
C48 H48 0.980 no .
C48 H49 0.980 no .
C48 H50 0.980 no .
C49 H51 0.980 no .
C49 H52 0.980 no .
C49 H53 0.980 no .
C50 H54 0.980 no .
C50 H55 0.980 no .
C50 H56 0.980 no .
C51 H57 0.990 no .
C51 H58 0.990 no .
C52 H59 0.990 no .
C52 H60 0.990 no .
C53 H61 0.980 no .
C53 H62 0.980 no .
C53 H63 0.980 no .
C54 H64 0.980 no .
C54 H65 0.980 no .
C54 H66 0.980 no .
C55 H67 0.990 no .
C55 H68 0.990 no .
